data_4003045
loop_
_publ_author_name
'Ayoub, Ghada'
'Karadeniz, Bahar'
'Howarth, Ashlee J.'
'Farha, Omar K.'
'\/Dilovi\'c, Ivica'
'Germann, Luzia S.'
'Dinnebier, Robert E.'
'U\<zarevi\'c, Krunoslav'
'Fri\<s\<ci\'c, Tomislav'

_publ_section_title
;
 Rational Synthesis of Mixed-Metal Microporous Metal--Organic Frameworks
 with Controlled Composition Using Mechanochemistry
;
_journal_issue 15
_journal_name_full 'Chemistry of Materials'
_journal_page_first 5494
_journal_paper_doi 10.1021/acs.chemmater.9b01068
_journal_volume 31
_journal_year 2019
_chemical_formula_moiety ' C8 H12 Co O10, 2(H2 O) '
_chemical_formula_structural ' Co (C8 H4 O6) (H2 O)4, 2(H2 O) '
_chemical_formula_sum 'C8 H16 Co O12'
_chemical_formula_weight 363.14
_chemical_name_systematic ' tetra-aqua-(2,5-dihydroxyterephthalato)-cobalt dihydrate '
_space_group_IT_number 2
_space_group_name_Hall '-P 1'
_space_group_name_H-M_alt 'P -1'
_symmetry_cell_setting triclinic
_symmetry_Int_Tables_number 2
_symmetry_space_group_name_Hall '-P 1'
_symmetry_space_group_name_H-M 'P -1'
_audit_creation_date ' 2019-01-31 '
_audit_creation_method ' created with TOPAS V5 '
_cell_angle_alpha 88.911(2)
_cell_angle_beta 87.481(2)
_cell_angle_gamma 68.358(2)
_cell_formula_units_Z 2
_cell_length_a 6.93886(14)
_cell_length_b 8.6940(2)
_cell_length_c 12.4532(3)
_cell_measurement_radiation ' Mo K\a~1~ '
_cell_measurement_temperature 295
_cell_measurement_wavelength 0.7093
_cell_volume 697.62(3)
_diffrn_ambient_environment air
_diffrn_ambient_temperature 295
_diffrn_detector ' Mythen 1K Dectris Ltd. '
_diffrn_detector_type ' Position sensitive silicon strip detector '
_diffrn_measurement_device_type ' ? '
_diffrn_radiation_monochromator ' Ge(111) Johann-type monochromator '
_diffrn_radiation_type ' Mo K\a~1~ '
_diffrn_radiation_wavelength 0.7093
_diffrn_reflns_limit_h_max 6
_diffrn_reflns_limit_k_max 10
_diffrn_reflns_limit_l_max 14
_diffrn_reflns_theta_max 50
_diffrn_reflns_theta_min 2
_diffrn_source 'sealed X-ray tube '
_diffrn_source_target Molybdenum
_diffrn_source_type ' Stoe Stadi-P '
_exptl_absorpt_coefficient_mu 1.291
_exptl_absorpt_correction_type none
_exptl_crystal_colour ' brown '
_exptl_crystal_density_diffrn 1.729
_exptl_crystal_description ' powder '
_exptl_crystal_F_000 374
_pd_meas_2theta_range_inc 0.015
_pd_meas_2theta_range_max 50
_pd_meas_2theta_range_min 2
_pd_meas_number_of_points 3200
_pd_meas_scan_method step
_pd_proc_2theta_range_inc 0.0075
_pd_proc_2theta_range_max 50.00
_pd_proc_2theta_range_min 2.00
_pd_proc_ls_background_function ' Chebychev polynoms '
_pd_proc_ls_profile_function ' Fundamental parameter approach '
_pd_proc_ls_prof_R_factor 0.023
_pd_proc_ls_prof_wR_expected 0.011
_pd_proc_ls_prof_wR_factor 0.030
_pd_proc_wavelength 0.7093
_pd_spec_mount_mode transmission
_refine_ls_goodness_of_fit_all 2.70
_refine_ls_R_factor_all 1.24
_cod_data_source_file cm9b01068_si_003.cif
_cod_data_source_block TOPAS-CIF-macro
_cod_depositor_comments
;
The following automatic conversions were performed:

'_symmetry_cell_setting' value 'Triclinic' changed to 'triclinic'
according to
/home/data/users/saulius/crontab/automatic-downloads/current/ACS/lib/dictionaries/cif_core.dic
dictionary named 'cif_core.dic' version 2.4.2 from 2011-04-26.

Automatic conversion script
Id: cif_fix_values 4973 2017-02-22 13:04:09Z antanas 
;
_cod_original_sg_symbol_H-M P-1
_cod_original_formula_sum ' C8 H16 Co O12 '
_cod_database_code 4003045

loop_
_symmetry_equiv_pos_as_xyz
'x, y, z '
'-x, -y, -z '

loop_
_atom_site_label
_atom_site_type_symbol
_atom_site_fract_x
_atom_site_fract_y
_atom_site_fract_z
_atom_site_occupancy
_atom_site_symmetry_multiplicity
_atom_site_U_iso_or_equiv
_atom_site_adp_type
Co1 Co 0.5308(3) 0.4986(3) 0.20905(16) 1 2 0.0127 Uiso
C11 C 0.488 0.9171 0.4058 1 2 0.0127 Uiso
C12 C 0.396 1.0923 0.413 1 2 0.0127 Uiso
C13 C 0.5921 0.827 0.4939 1 2 0.0127 Uiso
H13 H 0.6543 0.711 0.49 1 2 0.0127 Uiso
C14 C 0.4717 0.8267 0.3077 1 2 0.0127 Uiso
C21 C 0.9022 0.0837 0.4076 1 2 0.0127 Uiso
C22 C 0.9092 0.1744 0.4986 1 2 0.0127 Uiso
C23 C 1.0055 0.0911 0.5892 1 2 0.0127 Uiso
H23 H 1.0093 0.1523 0.6496 1 2 0.0127 Uiso
C24 C 0.7967 0.1681 0.3079 1 2 0.0127 Uiso
O11 O 0.5464 0.6703 0.31 1 2 0.0127 Uiso
O12 O 0.3833 0.9123 0.22689 1 2 0.0127 Uiso
O13 O 0.2898 1.1857 0.32899 1 2 0.0127 Uiso
H13O H 0.292 1.1238 0.2791 1 2 0.0127 Uiso
O21 O 0.7102 0.3265 0.31246 1 2 0.0127 Uiso
O22 O 0.7951 0.085 0.22684 1 2 0.0127 Uiso
O23 O 0.8225 0.3449 0.50292 1 2 0.0127 Uiso
H23O H 0.763 0.3813 0.4468 1 2 0.0127 Uiso
O1W O 0.2618 0.5061 0.29052 1 2 0.0127 Uiso
O2W O 0.5219 0.3066 0.10767 1 2 0.0127 Uiso
O3W O 0.7845 0.4996 0.11772 1 2 0.0127 Uiso
O4W O 0.3402 0.6815 0.10606 1 2 0.0127 Uiso
H2WB H 0.4127 0.2868 0.1066 1 2 0.0127 Uiso
H4WB H 0.3764 0.679 0.04049 1 2 0.0127 Uiso
H4WA H 0.3509 0.7681 0.1302 1 2 0.0127 Uiso
H2WA H 0.603 0.2292 0.145 1 2 0.0127 Uiso
H1WA H 0.2511 0.5503 0.35144 1 2 0.0127 Uiso
H3WA H 0.8132 0.574 0.148 1 2 0.0127 Uiso
H1WB H 0.261 0.4107 0.3036 1 2 0.0127 Uiso
H3WB H 0.8949 0.4141 0.1187 1 2 0.0127 Uiso
O5W O 0.9023 0.7739 0.12574 1 2 0.0127 Uiso
H5WA H 1.0311 0.7483 0.1164 1 2 0.0127 Uiso
H5WB H 0.8608 0.8635 0.161 1 2 0.0127 Uiso
O6W O 0.8323 0.7803 -0.08919 1 2 0.0127 Uiso
H6WA H 0.8621 0.7785 -0.0241 1 2 0.0127 Uiso
H6WB H 0.803 0.88 -0.1085 1 2 0.0127 Uiso

loop_
_geom_angle_atom_site_label_1
_geom_angle_atom_site_label_2
_geom_angle_atom_site_label_3
_geom_angle
_geom_angle_site_symmetry_1
_geom_angle_site_symmetry_2
_geom_angle_site_symmetry_3
O21 Co1 O11 86.887 1_555 1_555 1_555

loop_
_geom_bond_atom_site_label_1
_geom_bond_atom_site_label_2
_geom_bond_distance
_geom_bond_site_symmetry_1
_geom_bond_site_symmetry_2
Co1 O11 2.00577 1_555 1_555
